data_7158014
loop_
_publ_author_name
'Jin, Jiang'
'Li, Yinghua'
'Xiang, Shiqun'
'Fan, Weibin'
'Guo, Shiwei'
'Huang, Deguang'

_publ_section_title
;
 Selectfluor facilitated bridging of indoles to bis(indolyl)methanes using
 methyl <i>tert</i>-butyl ether as a new methylene precursor.
;
_journal_issue 18
_journal_name_full 'Organic &amp; biomolecular chemistry'
_journal_page_first 4076
_journal_page_last 4081
_journal_paper_doi 10.1039/d1ob00120e
_journal_volume 19
_journal_year 2021
_chemical_formula_moiety 'C33 H30 N2'
_chemical_formula_sum 'C33 H30 N2'
_chemical_formula_weight 454.59
_space_group_crystal_system triclinic
_space_group_IT_number 2
_space_group_name_Hall '-P 1'
_space_group_name_H-M_alt 'P -1'
_atom_sites_solution_hydrogens geom
_audit_creation_method SHELXL-2018/3
_audit_update_record
;
2021-01-15 deposited with the CCDC.	2021-04-06 downloaded from the CCDC.
;
_cell_angle_alpha 86.297(4)
_cell_angle_beta 89.697(4)
_cell_angle_gamma 87.381(4)
_cell_formula_units_Z 2
_cell_length_a 5.5415(2)
_cell_length_b 10.2343(5)
_cell_length_c 21.6380(10)
_cell_measurement_reflns_used 3109
_cell_measurement_temperature 100(2)
_cell_measurement_theta_max 72.4790
_cell_measurement_theta_min 4.0820
_cell_volume 1223.32(9)
_computing_cell_refinement 'CrysAlisPro 1.171.40.68a (Rigaku OD, 2019)'
_computing_data_collection 'CrysAlisPro 1.171.40.68a (Rigaku OD, 2019)'
_computing_data_reduction 'CrysAlisPro 1.171.40.68a (Rigaku OD, 2019)'
_computing_molecular_graphics 'Bruker SHELXTL'
_computing_publication_material 'Bruker SHELXTL'
_computing_structure_refinement 'SHELXL-2018/3 (Sheldrick, 2018)'
_diffrn_ambient_temperature 100(2)
_diffrn_detector_area_resol_mean 10.5594
_diffrn_measured_fraction_theta_full 0.995
_diffrn_measured_fraction_theta_max 0.989
_diffrn_measurement_device_type 'SuperNova, Dual, Cu at home/near, Atlas'
_diffrn_measurement_method '\w scans'
_diffrn_radiation_type CuK\a
_diffrn_radiation_wavelength 1.54184
_diffrn_reflns_av_R_equivalents 0.0340
_diffrn_reflns_av_unetI/netI 0.0426
_diffrn_reflns_Laue_measured_fraction_full 0.995
_diffrn_reflns_Laue_measured_fraction_max 0.989
_diffrn_reflns_limit_h_max 5
_diffrn_reflns_limit_h_min -6
_diffrn_reflns_limit_k_max 12
_diffrn_reflns_limit_k_min -12
_diffrn_reflns_limit_l_max 26
_diffrn_reflns_limit_l_min -26
_diffrn_reflns_number 9490
_diffrn_reflns_point_group_measured_fraction_full 0.995
_diffrn_reflns_point_group_measured_fraction_max 0.989
_diffrn_reflns_theta_full 67.684
_diffrn_reflns_theta_max 69.995
_diffrn_reflns_theta_min 4.095
_diffrn_source 'micro-focus sealed X-ray tube'
_exptl_absorpt_coefficient_mu 0.545
_exptl_absorpt_correction_T_max 1.00000
_exptl_absorpt_correction_T_min 0.77580
_exptl_absorpt_correction_type multi-scan
_exptl_absorpt_process_details
; 
CrysAlisPro 1.171.40.68a (Rigaku Oxford Diffraction, 2019) 
Empirical absorption correction using spherical harmonics, 
 implemented in SCALE3 ABSPACK scaling algorithm. 
;
_exptl_crystal_colour colourless
_exptl_crystal_density_diffrn 1.234
_exptl_crystal_density_method 'Not Measured'
_exptl_crystal_description prism
_exptl_crystal_F_000 484
_exptl_crystal_size_max 0.200
_exptl_crystal_size_mid 0.150
_exptl_crystal_size_min 0.100
_refine_diff_density_max 0.502
_refine_diff_density_min -0.439
_refine_diff_density_rms 0.064
_refine_ls_extinction_method none
_refine_ls_goodness_of_fit_ref 1.052
_refine_ls_hydrogen_treatment constr
_refine_ls_matrix_type full
_refine_ls_number_parameters 316
_refine_ls_number_reflns 4590
_refine_ls_number_restraints 0
_refine_ls_restrained_S_all 1.052
_refine_ls_R_factor_all 0.0842
_refine_ls_R_factor_gt 0.0648
_refine_ls_shift/su_max 0.000
_refine_ls_shift/su_mean 0.000
_refine_ls_structure_factor_coef Fsqd
_refine_ls_weighting_details 'w=1/[\s^2^(Fo^2^)+(0.1277P)^2^+0.2633P] where P=(Fo^2^+2Fc^2^)/3'
_refine_ls_weighting_scheme calc
_refine_ls_wR_factor_gt 0.1837
_refine_ls_wR_factor_ref 0.2001
_reflns_Friedel_coverage 0.000
_reflns_number_gt 3594
_reflns_number_total 4590
_reflns_threshold_expression 'I > 2\s(I)'
_cod_data_source_file d1ob00120e2.cif
_cod_data_source_block Compound3j
_cod_depositor_comments 'Adding full bibliography for 7158011--7158015.cif.'
_cod_database_code 7158014
_shelx_shelxl_version_number 2018/3
_shelx_space_group_comment
; 
The symmetry employed for this shelxl refinement is uniquely defined 
by the following loop, which should always be used as a source of 
symmetry information in preference to the above space-group names. 
They are only intended as comments. 
;
_shelx_estimated_absorpt_t_min 0.899
_shelx_estimated_absorpt_t_max 0.948

loop_
_space_group_symop_operation_xyz
'x, y, z'
'-x, -y, -z'

loop_
_atom_site_label
_atom_site_type_symbol
_atom_site_fract_x
_atom_site_fract_y
_atom_site_fract_z
_atom_site_U_iso_or_equiv
_atom_site_adp_type
_atom_site_occupancy
_atom_site_site_symmetry_order
_atom_site_calc_flag
_atom_site_refinement_flags_posn
_atom_site_refinement_flags_adp
_atom_site_refinement_flags_occupancy
_atom_site_disorder_assembly
_atom_site_disorder_group
N1 N 0.2788(4) 0.7656(2) 0.38223(9) 0.0351(4) Uani 1 1 d . . . . .
N2 N 0.6384(3) 0.51841(17) 0.14673(8) 0.0288(4) Uani 1 1 d . . . . .
C1 C 0.4611(4) 0.6714(2) 0.37317(10) 0.0340(5) Uani 1 1 d . . . . .
C2 C 0.6041(4) 0.7111(2) 0.32445(10) 0.0315(5) Uani 1 1 d . . . . .
C3 C 0.5065(4) 0.8372(2) 0.30155(10) 0.0290(5) Uani 1 1 d . . . . .
C4 C 0.5675(4) 0.9257(2) 0.25244(10) 0.0324(5) Uani 1 1 d . . . . .
H4A H 0.704789 0.908090 0.227302 0.039 Uiso 1 1 calc R U . . .
C5 C 0.4243(5) 1.0393(2) 0.24112(11) 0.0378(5) Uani 1 1 d . . . . .
H5A H 0.464601 1.100135 0.208091 0.045 Uiso 1 1 calc R U . . .
C6 C 0.2210(5) 1.0653(2) 0.27775(12) 0.0406(6) Uani 1 1 d . . . . .
H6A H 0.124654 1.143322 0.268649 0.049 Uiso 1 1 calc R U . . .
C7 C 0.1569(4) 0.9811(2) 0.32659(11) 0.0370(5) Uani 1 1 d . . . . .
H7A H 0.019114 0.999698 0.351368 0.044 Uiso 1 1 calc R U . . .
C8 C 0.3015(4) 0.8675(2) 0.33834(10) 0.0312(5) Uani 1 1 d . . . . .
C9 C 0.0859(4) 0.7544(3) 0.42797(11) 0.0396(6) Uani 1 1 d . . . . .
H9A H 0.014924 0.667852 0.425615 0.048 Uiso 1 1 calc R U . . .
H9B H -0.042485 0.822294 0.416977 0.048 Uiso 1 1 calc R U . . .
C10 C 0.1630(4) 0.7689(2) 0.49421(11) 0.0353(5) Uani 1 1 d . . . . .
C11 C 0.0193(5) 0.7196(3) 0.54202(12) 0.0427(6) Uani 1 1 d . . . . .
H11A H -0.122561 0.676115 0.532618 0.051 Uiso 1 1 calc R U . . .
C12 C 0.0793(6) 0.7328(3) 0.60339(13) 0.0550(8) Uani 1 1 d . . . . .
H12A H -0.020576 0.697699 0.635603 0.066 Uiso 1 1 calc R U . . .
C13 C 0.2830(6) 0.7965(3) 0.61773(13) 0.0573(8) Uani 1 1 d . . . . .
H13A H 0.324209 0.806045 0.659706 0.069 Uiso 1 1 calc R U . . .
C14 C 0.4261(6) 0.8462(3) 0.57060(15) 0.0570(8) Uani 1 1 d . . . . .
H14A H 0.567141 0.890181 0.580183 0.068 Uiso 1 1 calc R U . . .
C15 C 0.3667(5) 0.8328(3) 0.50910(14) 0.0498(7) Uani 1 1 d . . . . .
H15A H 0.467166 0.867893 0.477030 0.060 Uiso 1 1 calc R U . . .
C16 C 0.4743(6) 0.5479(3) 0.41387(12) 0.0493(7) Uani 1 1 d . . . . .
H16A H 0.343846 0.550319 0.444590 0.074 Uiso 1 1 calc R U . . .
H16B H 0.457119 0.472744 0.388631 0.074 Uiso 1 1 calc R U . . .
H16C H 0.630502 0.539551 0.435108 0.074 Uiso 1 1 calc R U . . .
C17 C 0.8175(4) 0.6368(2) 0.29789(10) 0.0342(5) Uani 1 1 d . . . . .
H17A H 0.849680 0.554760 0.323888 0.041 Uiso 1 1 calc R U . . .
H17B H 0.961499 0.690163 0.299934 0.041 Uiso 1 1 calc R U . . .
C18 C 0.6175(4) 0.5215(2) 0.21053(10) 0.0296(5) Uani 1 1 d . . . . .
C19 C 0.7825(4) 0.6031(2) 0.23178(10) 0.0294(5) Uani 1 1 d . . . . .
C20 C 0.9152(4) 0.6532(2) 0.17892(10) 0.0283(4) Uani 1 1 d . . . . .
C21 C 1.1080(4) 0.7374(2) 0.17043(11) 0.0348(5) Uani 1 1 d . . . . .
H21A H 1.176077 0.775519 0.204834 0.042 Uiso 1 1 calc R U . . .
C22 C 1.1970(4) 0.7638(2) 0.11152(13) 0.0408(6) Uani 1 1 d . . . . .
H22A H 1.327758 0.820247 0.105665 0.049 Uiso 1 1 calc R U . . .
C23 C 1.0982(5) 0.7091(2) 0.06009(12) 0.0406(6) Uani 1 1 d . . . . .
H23A H 1.161869 0.730160 0.020013 0.049 Uiso 1 1 calc R U . . .
C24 C 0.9094(4) 0.6250(2) 0.06661(11) 0.0340(5) Uani 1 1 d . . . . .
H24A H 0.843040 0.587400 0.031856 0.041 Uiso 1 1 calc R U . . .
C25 C 0.8208(4) 0.59788(19) 0.12628(10) 0.0279(4) Uani 1 1 d . . . . .
C26 C 0.4916(4) 0.4446(2) 0.10735(11) 0.0321(5) Uani 1 1 d . . . . .
H26A H 0.489001 0.488388 0.065182 0.039 Uiso 1 1 calc R U . . .
H26B H 0.323758 0.447174 0.123298 0.039 Uiso 1 1 calc R U . . .
C27 C 0.5771(4) 0.3026(2) 0.10298(9) 0.0274(4) Uani 1 1 d . . . . .
C28 C 0.7943(4) 0.2506(2) 0.12721(11) 0.0330(5) Uani 1 1 d . . . . .
H28A H 0.897187 0.304771 0.148198 0.040 Uiso 1 1 calc R U . . .
C29 C 0.8632(4) 0.1193(2) 0.12100(12) 0.0374(5) Uani 1 1 d . . . . .
H29A H 1.012454 0.084604 0.137825 0.045 Uiso 1 1 calc R U . . .
C30 C 0.7152(5) 0.0391(2) 0.09046(12) 0.0391(5) Uani 1 1 d . . . . .
H30A H 0.762549 -0.050171 0.086003 0.047 Uiso 1 1 calc R U . . .
C31 C 0.4977(4) 0.0907(2) 0.06653(11) 0.0367(5) Uani 1 1 d . . . . .
H31A H 0.394839 0.036444 0.045616 0.044 Uiso 1 1 calc R U . . .
C32 C 0.4289(4) 0.2208(2) 0.07284(10) 0.0311(5) Uani 1 1 d . . . . .
H32A H 0.278560 0.254755 0.056387 0.037 Uiso 1 1 calc R U . . .
C33 C 0.4344(4) 0.4432(2) 0.24572(12) 0.0392(5) Uani 1 1 d . . . . .
H33A H 0.343043 0.394478 0.216878 0.059 Uiso 1 1 calc R U . . .
H33B H 0.516714 0.381438 0.276023 0.059 Uiso 1 1 calc R U . . .
H33C H 0.323552 0.502243 0.267288 0.059 Uiso 1 1 calc R U . . .

loop_
_atom_site_aniso_label
_atom_site_aniso_U_11
_atom_site_aniso_U_22
_atom_site_aniso_U_33
_atom_site_aniso_U_23
_atom_site_aniso_U_13
_atom_site_aniso_U_12
N1 0.0379(10) 0.0420(10) 0.0262(9) -0.0031(8) 0.0012(8) -0.0090(8)
N2 0.0314(9) 0.0270(8) 0.0285(9) -0.0043(7) -0.0041(7) -0.0038(7)
C1 0.0460(13) 0.0332(11) 0.0232(10) -0.0006(8) -0.0049(9) -0.0060(9)
C2 0.0392(12) 0.0315(10) 0.0247(10) -0.0044(8) -0.0064(8) -0.0061(9)
C3 0.0318(11) 0.0318(10) 0.0244(10) -0.0056(8) -0.0053(8) -0.0079(8)
C4 0.0379(12) 0.0337(11) 0.0263(10) -0.0035(8) -0.0010(8) -0.0073(9)
C5 0.0494(14) 0.0322(11) 0.0318(12) 0.0009(9) -0.0017(10) -0.0048(10)
C6 0.0467(14) 0.0363(12) 0.0384(13) -0.0036(10) -0.0038(10) 0.0046(10)
C7 0.0354(12) 0.0435(12) 0.0327(12) -0.0086(10) -0.0013(9) -0.0004(9)
C8 0.0335(11) 0.0361(11) 0.0251(10) -0.0063(8) -0.0052(8) -0.0072(9)
C9 0.0344(12) 0.0577(15) 0.0280(12) -0.0032(10) -0.0001(9) -0.0139(10)
C10 0.0343(12) 0.0438(12) 0.0278(11) -0.0039(9) 0.0003(9) 0.0001(9)
C11 0.0454(14) 0.0487(14) 0.0337(13) -0.0033(10) 0.0046(10) 0.0001(11)
C12 0.076(2) 0.0578(16) 0.0292(13) -0.0026(11) 0.0087(13) 0.0146(14)
C13 0.072(2) 0.0640(17) 0.0353(14) -0.0181(13) -0.0108(13) 0.0290(15)
C14 0.0515(17) 0.0682(19) 0.0538(18) -0.0266(15) -0.0167(13) 0.0041(14)
C15 0.0449(15) 0.0648(17) 0.0418(14) -0.0133(12) -0.0034(11) -0.0095(12)
C16 0.0735(19) 0.0420(13) 0.0315(12) 0.0075(10) 0.0024(12) -0.0054(12)
C17 0.0403(12) 0.0360(11) 0.0266(11) -0.0046(9) -0.0063(9) -0.0013(9)
C18 0.0321(11) 0.0282(10) 0.0281(11) -0.0004(8) -0.0015(8) 0.0010(8)
C19 0.0308(11) 0.0299(10) 0.0279(11) -0.0036(8) -0.0039(8) -0.0011(8)
C20 0.0295(11) 0.0262(9) 0.0291(11) -0.0010(8) -0.0041(8) -0.0006(8)
C21 0.0330(12) 0.0311(10) 0.0404(13) -0.0011(9) -0.0049(9) -0.0038(8)
C22 0.0348(12) 0.0315(11) 0.0552(16) 0.0064(10) 0.0036(11) -0.0047(9)
C23 0.0447(14) 0.0377(12) 0.0374(13) 0.0092(10) 0.0072(10) 0.0033(10)
C24 0.0394(12) 0.0329(11) 0.0289(11) -0.0001(8) -0.0019(9) 0.0044(9)
C25 0.0295(11) 0.0251(9) 0.0288(11) -0.0013(8) -0.0025(8) 0.0009(8)
C26 0.0326(11) 0.0323(11) 0.0318(11) -0.0041(9) -0.0099(9) -0.0014(8)
C27 0.0277(10) 0.0303(10) 0.0247(10) -0.0015(8) -0.0005(8) -0.0059(8)
C28 0.0290(11) 0.0349(11) 0.0357(12) -0.0043(9) -0.0027(9) -0.0055(9)
C29 0.0306(12) 0.0369(12) 0.0439(13) 0.0010(10) 0.0037(9) 0.0017(9)
C30 0.0450(14) 0.0298(11) 0.0431(13) -0.0066(9) 0.0084(10) -0.0034(9)
C31 0.0441(13) 0.0355(11) 0.0323(11) -0.0086(9) 0.0015(9) -0.0115(9)
C32 0.0327(11) 0.0348(11) 0.0261(10) -0.0006(8) -0.0037(8) -0.0073(8)
C33 0.0430(13) 0.0365(12) 0.0381(13) 0.0018(10) 0.0032(10) -0.0077(10)

loop_
_atom_type_symbol
_atom_type_description
_atom_type_scat_dispersion_real
_atom_type_scat_dispersion_imag
_atom_type_scat_source
C C 0.0181 0.0091 'International Tables Vol C Tables 4.2.6.8 and 6.1.1.4'
H H 0.0000 0.0000 'International Tables Vol C Tables 4.2.6.8 and 6.1.1.4'
N N 0.0311 0.0180 'International Tables Vol C Tables 4.2.6.8 and 6.1.1.4'

loop_
_geom_angle_atom_site_label_1
_geom_angle_atom_site_label_2
_geom_angle_atom_site_label_3
_geom_angle
_geom_angle_site_symmetry_1
_geom_angle_site_symmetry_3
_geom_angle_publ_flag
C8 N1 C1 108.63(19) . . ?
C8 N1 C9 125.7(2) . . ?
C1 N1 C9 125.6(2) . . ?
C25 N2 C18 109.09(17) . . ?
C25 N2 C26 125.09(18) . . ?
C18 N2 C26 125.81(18) . . ?
C2 C1 N1 110.2(2) . . ?
C2 C1 C16 130.2(2) . . ?
N1 C1 C16 119.7(2) . . ?
C1 C2 C3 106.4(2) . . ?
C1 C2 C17 127.6(2) . . ?
C3 C2 C17 126.0(2) . . ?
C4 C3 C8 118.8(2) . . ?
C4 C3 C2 133.9(2) . . ?
C8 C3 C2 107.23(19) . . ?
C5 C4 C3 118.9(2) . . ?
C5 C4 H4A 120.5 . . ?
C3 C4 H4A 120.5 . . ?
C4 C5 C6 120.8(2) . . ?
C4 C5 H5A 119.6 . . ?
C6 C5 H5A 119.6 . . ?
C7 C6 C5 121.8(2) . . ?
C7 C6 H6A 119.1 . . ?
C5 C6 H6A 119.1 . . ?
C6 C7 C8 117.5(2) . . ?
C6 C7 H7A 121.2 . . ?
C8 C7 H7A 121.2 . . ?
N1 C8 C7 130.3(2) . . ?
N1 C8 C3 107.6(2) . . ?
C7 C8 C3 122.1(2) . . ?
N1 C9 C10 114.85(19) . . ?
N1 C9 H9A 108.6 . . ?
C10 C9 H9A 108.6 . . ?
N1 C9 H9B 108.6 . . ?
C10 C9 H9B 108.6 . . ?
H9A C9 H9B 107.5 . . ?
C15 C10 C11 118.3(2) . . ?
C15 C10 C9 122.8(2) . . ?
C11 C10 C9 118.8(2) . . ?
C10 C11 C12 121.0(3) . . ?
C10 C11 H11A 119.5 . . ?
C12 C11 H11A 119.5 . . ?
C13 C12 C11 120.2(3) . . ?
C13 C12 H12A 119.9 . . ?
C11 C12 H12A 119.9 . . ?
C14 C13 C12 119.2(3) . . ?
C14 C13 H13A 120.4 . . ?
C12 C13 H13A 120.4 . . ?
C13 C14 C15 120.7(3) . . ?
C13 C14 H14A 119.6 . . ?
C15 C14 H14A 119.6 . . ?
C10 C15 C14 120.5(3) . . ?
C10 C15 H15A 119.7 . . ?
C14 C15 H15A 119.7 . . ?
C1 C16 H16A 109.5 . . ?
C1 C16 H16B 109.5 . . ?
H16A C16 H16B 109.5 . . ?
C1 C16 H16C 109.5 . . ?
H16A C16 H16C 109.5 . . ?
H16B C16 H16C 109.5 . . ?
C2 C17 C19 113.82(18) . . ?
C2 C17 H17A 108.8 . . ?
C19 C17 H17A 108.8 . . ?
C2 C17 H17B 108.8 . . ?
C19 C17 H17B 108.8 . . ?
H17A C17 H17B 107.7 . . ?
C19 C18 N2 109.52(19) . . ?
C19 C18 C33 129.5(2) . . ?
N2 C18 C33 121.0(2) . . ?
C18 C19 C20 107.01(19) . . ?
C18 C19 C17 127.0(2) . . ?
C20 C19 C17 126.03(19) . . ?
C21 C20 C25 118.4(2) . . ?
C21 C20 C19 134.4(2) . . ?
C25 C20 C19 107.14(18) . . ?
C22 C21 C20 119.1(2) . . ?
C22 C21 H21A 120.4 . . ?
C20 C21 H21A 120.4 . . ?
C21 C22 C23 121.3(2) . . ?
C21 C22 H22A 119.3 . . ?
C23 C22 H22A 119.3 . . ?
C24 C23 C22 121.3(2) . . ?
C24 C23 H23A 119.4 . . ?
C22 C23 H23A 119.4 . . ?
C23 C24 C25 117.3(2) . . ?
C23 C24 H24A 121.4 . . ?
C25 C24 H24A 121.4 . . ?
N2 C25 C24 130.2(2) . . ?
N2 C25 C20 107.24(19) . . ?
C24 C25 C20 122.6(2) . . ?
N2 C26 C27 114.51(17) . . ?
N2 C26 H26A 108.6 . . ?
C27 C26 H26A 108.6 . . ?
N2 C26 H26B 108.6 . . ?
C27 C26 H26B 108.6 . . ?
H26A C26 H26B 107.6 . . ?
C28 C27 C32 118.6(2) . . ?
C28 C27 C26 123.44(19) . . ?
C32 C27 C26 118.01(19) . . ?
C27 C28 C29 120.5(2) . . ?
C27 C28 H28A 119.8 . . ?
C29 C28 H28A 119.8 . . ?
C30 C29 C28 120.4(2) . . ?
C30 C29 H29A 119.8 . . ?
C28 C29 H29A 119.8 . . ?
C31 C30 C29 119.2(2) . . ?
C31 C30 H30A 120.4 . . ?
C29 C30 H30A 120.4 . . ?
C32 C31 C30 120.5(2) . . ?
C32 C31 H31A 119.8 . . ?
C30 C31 H31A 119.8 . . ?
C31 C32 C27 120.9(2) . . ?
C31 C32 H32A 119.5 . . ?
C27 C32 H32A 119.5 . . ?
C18 C33 H33A 109.5 . . ?
C18 C33 H33B 109.5 . . ?
H33A C33 H33B 109.5 . . ?
C18 C33 H33C 109.5 . . ?
H33A C33 H33C 109.5 . . ?
H33B C33 H33C 109.5 . . ?

loop_
_geom_bond_atom_site_label_1
_geom_bond_atom_site_label_2
_geom_bond_distance
_geom_bond_site_symmetry_2
_geom_bond_publ_flag
N1 C8 1.374(3) . ?
N1 C1 1.387(3) . ?
N1 C9 1.456(3) . ?
N2 C25 1.380(3) . ?
N2 C18 1.387(3) . ?
N2 C26 1.451(3) . ?
C1 C2 1.367(3) . ?
C1 C16 1.492(3) . ?
C2 C3 1.435(3) . ?
C2 C17 1.507(3) . ?
C3 C4 1.401(3) . ?
C3 C8 1.418(3) . ?
C4 C5 1.387(3) . ?
C4 H4A 0.9500 . ?
C5 C6 1.400(4) . ?
C5 H5A 0.9500 . ?
C6 C7 1.376(4) . ?
C6 H6A 0.9500 . ?
C7 C8 1.392(3) . ?
C7 H7A 0.9500 . ?
C9 C10 1.516(3) . ?
C9 H9A 0.9900 . ?
C9 H9B 0.9900 . ?
C10 C15 1.380(4) . ?
C10 C11 1.385(3) . ?
C11 C12 1.387(4) . ?
C11 H11A 0.9500 . ?
C12 C13 1.376(5) . ?
C12 H12A 0.9500 . ?
C13 C14 1.374(5) . ?
C13 H13A 0.9500 . ?
C14 C15 1.390(4) . ?
C14 H14A 0.9500 . ?
C15 H15A 0.9500 . ?
C16 H16A 0.9800 . ?
C16 H16B 0.9800 . ?
C16 H16C 0.9800 . ?
C17 C19 1.509(3) . ?
C17 H17A 0.9900 . ?
C17 H17B 0.9900 . ?
C18 C19 1.367(3) . ?
C18 C33 1.496(3) . ?
C19 C20 1.436(3) . ?
C20 C21 1.407(3) . ?
C20 C25 1.417(3) . ?
C21 C22 1.379(4) . ?
C21 H21A 0.9500 . ?
C22 C23 1.402(4) . ?
C22 H22A 0.9500 . ?
C23 C24 1.386(4) . ?
C23 H23A 0.9500 . ?
C24 C25 1.394(3) . ?
C24 H24A 0.9500 . ?
C26 C27 1.517(3) . ?
C26 H26A 0.9900 . ?
C26 H26B 0.9900 . ?
C27 C28 1.386(3) . ?
C27 C32 1.393(3) . ?
C28 C29 1.395(3) . ?
C28 H28A 0.9500 . ?
C29 C30 1.385(4) . ?
C29 H29A 0.9500 . ?
C30 C31 1.383(4) . ?
C30 H30A 0.9500 . ?
C31 C32 1.383(3) . ?
C31 H31A 0.9500 . ?
C32 H32A 0.9500 . ?
C33 H33A 0.9800 . ?
C33 H33B 0.9800 . ?
C33 H33C 0.9800 . ?

loop_
_geom_torsion_atom_site_label_1
_geom_torsion_atom_site_label_2
_geom_torsion_atom_site_label_3
_geom_torsion_atom_site_label_4
_geom_torsion
_geom_torsion_site_symmetry_1
_geom_torsion_site_symmetry_2
_geom_torsion_site_symmetry_3
_geom_torsion_site_symmetry_4
_geom_torsion_publ_flag
C8 N1 C1 C2 0.7(3) . . . . ?
C9 N1 C1 C2 176.90(19) . . . . ?
C8 N1 C1 C16 -178.4(2) . . . . ?
C9 N1 C1 C16 -2.2(3) . . . . ?
N1 C1 C2 C3 0.0(2) . . . . ?
C16 C1 C2 C3 179.0(2) . . . . ?
N1 C1 C2 C17 -178.1(2) . . . . ?
C16 C1 C2 C17 0.9(4) . . . . ?
C1 C2 C3 C4 -178.3(2) . . . . ?
C17 C2 C3 C4 -0.2(4) . . . . ?
C1 C2 C3 C8 -0.7(2) . . . . ?
C17 C2 C3 C8 177.49(19) . . . . ?
C8 C3 C4 C5 -0.6(3) . . . . ?
C2 C3 C4 C5 176.9(2) . . . . ?
C3 C4 C5 C6 -0.4(3) . . . . ?
C4 C5 C6 C7 0.9(4) . . . . ?
C5 C6 C7 C8 -0.3(4) . . . . ?
C1 N1 C8 C7 176.7(2) . . . . ?
C9 N1 C8 C7 0.5(4) . . . . ?
C1 N1 C8 C3 -1.1(2) . . . . ?
C9 N1 C8 C3 -177.30(19) . . . . ?
C6 C7 C8 N1 -178.2(2) . . . . ?
C6 C7 C8 C3 -0.6(3) . . . . ?
C4 C3 C8 N1 179.16(18) . . . . ?
C2 C3 C8 N1 1.1(2) . . . . ?
C4 C3 C8 C7 1.1(3) . . . . ?
C2 C3 C8 C7 -176.96(19) . . . . ?
C8 N1 C9 C10 -110.4(3) . . . . ?
C1 N1 C9 C10 74.0(3) . . . . ?
N1 C9 C10 C15 22.5(4) . . . . ?
N1 C9 C10 C11 -159.6(2) . . . . ?
C15 C10 C11 C12 -0.7(4) . . . . ?
C9 C10 C11 C12 -178.6(2) . . . . ?
C10 C11 C12 C13 0.6(4) . . . . ?
C11 C12 C13 C14 -0.3(4) . . . . ?
C12 C13 C14 C15 0.1(4) . . . . ?
C11 C10 C15 C14 0.5(4) . . . . ?
C9 C10 C15 C14 178.4(3) . . . . ?
C13 C14 C15 C10 -0.2(5) . . . . ?
C1 C2 C17 C19 116.7(2) . . . . ?
C3 C2 C17 C19 -61.1(3) . . . . ?
C25 N2 C18 C19 0.6(2) . . . . ?
C26 N2 C18 C19 -178.92(19) . . . . ?
C25 N2 C18 C33 -179.49(19) . . . . ?
C26 N2 C18 C33 1.0(3) . . . . ?
N2 C18 C19 C20 -0.4(2) . . . . ?
C33 C18 C19 C20 179.7(2) . . . . ?
N2 C18 C19 C17 178.55(19) . . . . ?
C33 C18 C19 C17 -1.3(4) . . . . ?
C2 C17 C19 C18 -64.7(3) . . . . ?
C2 C17 C19 C20 114.1(2) . . . . ?
C18 C19 C20 C21 -178.4(2) . . . . ?
C17 C19 C20 C21 2.6(4) . . . . ?
C18 C19 C20 C25 0.1(2) . . . . ?
C17 C19 C20 C25 -178.9(2) . . . . ?
C25 C20 C21 C22 0.4(3) . . . . ?
C19 C20 C21 C22 178.8(2) . . . . ?
C20 C21 C22 C23 0.4(3) . . . . ?
C21 C22 C23 C24 -0.9(4) . . . . ?
C22 C23 C24 C25 0.5(3) . . . . ?
C18 N2 C25 C24 179.4(2) . . . . ?
C26 N2 C25 C24 -1.1(3) . . . . ?
C18 N2 C25 C20 -0.5(2) . . . . ?
C26 N2 C25 C20 179.01(18) . . . . ?
C23 C24 C25 N2 -179.5(2) . . . . ?
C23 C24 C25 C20 0.4(3) . . . . ?
C21 C20 C25 N2 179.05(18) . . . . ?
C19 C20 C25 N2 0.2(2) . . . . ?
C21 C20 C25 C24 -0.8(3) . . . . ?
C19 C20 C25 C24 -179.64(19) . . . . ?
C25 N2 C26 C27 96.5(2) . . . . ?
C18 N2 C26 C27 -84.0(3) . . . . ?
N2 C26 C27 C28 -8.5(3) . . . . ?
N2 C26 C27 C32 171.71(19) . . . . ?
C32 C27 C28 C29 0.5(3) . . . . ?
C26 C27 C28 C29 -179.4(2) . . . . ?
C27 C28 C29 C30 0.1(4) . . . . ?
C28 C29 C30 C31 -0.4(4) . . . . ?
C29 C30 C31 C32 0.2(4) . . . . ?
C30 C31 C32 C27 0.4(3) . . . . ?
C28 C27 C32 C31 -0.7(3) . . . . ?
C26 C27 C32 C31 179.1(2) . . . . ?
